data_7718523
loop_
_publ_author_name
'Shee, Uday'
'Khutia, Biswajit'
'Ray, Sneha'
'Ghosh, Sumona'
'Rajak, Kajal Krishna'

_publ_section_title
;
 Highly efficient photocatalytic reduction of CO<sub>2</sub> to CO under
 visible light using rhenium benzo[<i>d</i>]oxazole complexes.
;
_journal_issue 18
_journal_name_full 'Dalton transactions (Cambridge, England : 2003)'
_journal_page_first 7294
_journal_page_last 7305
_journal_paper_doi 10.1039/d4dt03400g
_journal_volume 54
_journal_year 2025
_chemical_formula_moiety 'C23 H12 Cl N2 O4 Re'
_chemical_formula_sum 'C23 H12 Cl N2 O4 Re'
_chemical_formula_weight 602.00
_space_group_crystal_system triclinic
_space_group_IT_number 2
_space_group_name_Hall '-P 1'
_space_group_name_H-M_alt 'P -1'
_atom_sites_solution_hydrogens geom
_atom_sites_solution_primary iterative
_audit_creation_date 2024-09-08
_audit_creation_method
;
Olex2 1.5
(compiled 2024.02.16 svn.r378c4104 for OlexSys, GUI svn.r6928)
;
_audit_update_record
;
2024-09-19 deposited with the CCDC.	2025-03-26 downloaded from the CCDC.
;
_cell_angle_alpha 99.464(2)
_cell_angle_beta 96.228(3)
_cell_angle_gamma 100.601(2)
_cell_formula_units_Z 2
_cell_length_a 7.2623(6)
_cell_length_b 9.6207(7)
_cell_length_c 14.8789(11)
_cell_measurement_reflns_used 9900
_cell_measurement_temperature 273.15
_cell_measurement_theta_max 25.54
_cell_measurement_theta_min 2.37
_cell_volume 997.54(13)
_computing_cell_refinement 'SAINT V8.38A (Bruker, 2018)'
_computing_data_reduction 'SAINT V8.38A (Bruker, 2018)'
_computing_molecular_graphics 'Olex2 1.5 (Dolomanov et al., 2009)'
_computing_publication_material 'Olex2 1.5 (Dolomanov et al., 2009)'
_computing_structure_refinement 'XL  (Sheldrick, 2008)'
_computing_structure_solution 'olex2.solve 1.5 (Bourhis et al., 2015)'
_diffrn_ambient_temperature 273.15
_diffrn_measured_fraction_theta_full 0.981
_diffrn_measured_fraction_theta_max 0.981
_diffrn_measurement_device_type 'Bruker APEX-II CCD'
_diffrn_measurement_method '\f and \w scans'
_diffrn_radiation_type MoK\a
_diffrn_radiation_wavelength 0.71073
_diffrn_reflns_av_R_equivalents 0.0813
_diffrn_reflns_av_unetI/netI 0.0475
_diffrn_reflns_Laue_measured_fraction_full 0.981
_diffrn_reflns_Laue_measured_fraction_max 0.981
_diffrn_reflns_limit_h_max 8
_diffrn_reflns_limit_h_min -8
_diffrn_reflns_limit_k_max 11
_diffrn_reflns_limit_k_min -11
_diffrn_reflns_limit_l_max 18
_diffrn_reflns_limit_l_min -18
_diffrn_reflns_number 21325
_diffrn_reflns_point_group_measured_fraction_full 0.981
_diffrn_reflns_point_group_measured_fraction_max 0.981
_diffrn_reflns_theta_full 25.242
_diffrn_reflns_theta_max 25.554
_diffrn_reflns_theta_min 2.193
_diffrn_source_current 0.95
_diffrn_source_power 0.0475
_diffrn_source_voltage 50.0
_diffrn_standards_number 0
_exptl_absorpt_coefficient_mu 6.259
_exptl_absorpt_correction_T_max 0.7452
_exptl_absorpt_correction_T_min 0.3405
_exptl_absorpt_correction_type none
_exptl_absorpt_process_details
;
SADABS-2016/2 (Bruker,2016/2) was used for absorption correction.
wR2(int) was 0.1559 before and 0.0944 after correction.
The Ratio of minimum to maximum transmission is 0.4569.
The \l/2 correction factor is Not present.
;
_exptl_crystal_colour 'metallic reddish red'
_exptl_crystal_colour_lustre metallic
_exptl_crystal_colour_modifier reddish
_exptl_crystal_colour_primary red
_exptl_crystal_density_diffrn 2.004
_exptl_crystal_description plate
_exptl_crystal_F_000 576
_exptl_crystal_size_max 0.03
_exptl_crystal_size_mid 0.02
_exptl_crystal_size_min 0.02
_refine_diff_density_max 3.397
_refine_diff_density_min -1.251
_refine_diff_density_rms 0.133
_refine_ls_extinction_method none
_refine_ls_goodness_of_fit_ref 1.047
_refine_ls_hydrogen_treatment constr
_refine_ls_matrix_type full
_refine_ls_number_parameters 280
_refine_ls_number_reflns 3662
_refine_ls_number_restraints 0
_refine_ls_restrained_S_all 1.047
_refine_ls_R_factor_all 0.0491
_refine_ls_R_factor_gt 0.0400
_refine_ls_shift/su_max 0.000
_refine_ls_shift/su_mean 0.000
_refine_ls_structure_factor_coef Fsqd
_refine_ls_weighting_details 'w=1/[\s^2^(Fo^2^)+(0.0388P)^2^+3.9404P] where P=(Fo^2^+2Fc^2^)/3'
_refine_ls_weighting_scheme calc
_refine_ls_wR_factor_gt 0.0938
_refine_ls_wR_factor_ref 0.1004
_reflns_Friedel_coverage 0.000
_reflns_number_gt 3212
_reflns_number_total 3662
_reflns_threshold_expression 'I > 2\s(I)'
_cod_data_source_file d4dt03400g3.cif
_cod_data_source_block complex_2b
_cod_depositor_comments 'Adding full bibliography for 7718520--7718524.cif.'
_cod_database_code 7718523
_shelx_shelxl_version_number 2016/6
_shelx_space_group_comment
;
The symmetry employed for this shelxl refinement is uniquely defined
by the following loop, which should always be used as a source of
symmetry information in preference to the above space-group names.
They are only intended as comments.
;
_shelx_estimated_absorpt_t_max 0.885
_shelx_estimated_absorpt_t_min 0.834
_olex2_refinement_description
;
1. Fixed Uiso
 At 1.2 times of:
  All C(H) groups
2.a Aromatic/amide H refined with riding coordinates:
 C2(H2), C8(H8), C3(H3), C5(H5), C7(H7), C4(H4), C19(H19), C14(H14), C13(H13),
 C16(H16), C18(H18), C17(H17)
;
_olex2_submission_special_instructions 'No special instructions were received'

loop_
_space_group_symop_operation_xyz
'x, y, z'
'-x, -y, -z'

loop_
_atom_site_label
_atom_site_type_symbol
_atom_site_fract_x
_atom_site_fract_y
_atom_site_fract_z
_atom_site_U_iso_or_equiv
_atom_site_adp_type
_atom_site_occupancy
_atom_site_site_symmetry_order
_atom_site_calc_flag
_atom_site_refinement_flags_posn
_atom_site_refinement_flags_adp
_atom_site_refinement_flags_occupancy
_atom_site_disorder_assembly
_atom_site_disorder_group
Re1 Re 0.51455(4) 0.17245(3) 0.22096(2) 0.04793(12) Uani 1 1 d . . . . .
Cl1 Cl 0.8089(3) 0.2748(2) 0.16595(16) 0.0635(5) Uani 1 1 d . . . . .
O3 O 0.1534(10) 0.0479(8) 0.2933(5) 0.086(2) Uani 1 1 d . . . . .
N1 N 0.3911(9) 0.3260(6) 0.1421(5) 0.0522(15) Uani 1 1 d . . . . .
O005 O 0.6320(8) 0.6175(6) 0.3240(5) 0.0705(16) Uani 1 1 d . . . . .
N2 N 0.5722(9) 0.3808(7) 0.3177(4) 0.0535(15) Uani 1 1 d . . . . .
O1 O 0.4323(11) -0.1033(6) 0.0755(5) 0.087(2) Uani 1 1 d . . . . .
O2 O 0.7241(11) -0.0128(9) 0.3257(6) 0.093(2) Uani 1 1 d . . . . .
C1 C 0.2816(10) 0.2982(8) 0.0575(5) 0.0488(16) Uani 1 1 d . . . . .
C10 C 0.5549(9) 0.4832(7) 0.2746(5) 0.0476(16) Uani 1 1 d . . . . .
C21 C 0.4654(12) 0.0035(9) 0.1285(6) 0.061(2) Uani 1 1 d . . . . .
C23 C 0.2794(13) 0.0953(8) 0.2683(6) 0.0566(19) Uani 1 1 d . . . . .
C9 C 0.4530(11) 0.4642(7) 0.1818(5) 0.0519(17) Uani 1 1 d . . . . .
C22 C 0.6478(12) 0.0593(9) 0.2886(6) 0.062(2) Uani 1 1 d . . . . .
C6 C 0.2438(11) 0.4101(9) 0.0125(6) 0.0553(18) Uani 1 1 d . . . . .
C2 C 0.2098(13) 0.1552(9) 0.0115(6) 0.067(2) Uani 1 1 d . . . . .
H2 H 0.228743 0.080269 0.041393 0.080 Uiso 1 1 calc R U . . .
C11 C 0.6635(10) 0.4465(9) 0.4060(6) 0.060(2) Uani 1 1 d . . . . .
C12 C 0.7035(11) 0.5929(9) 0.4081(7) 0.069(2) Uani 1 1 d . . . . .
C8 C 0.4173(12) 0.5796(8) 0.1423(7) 0.063(2) Uani 1 1 d . . . . .
H8 H 0.463673 0.673799 0.173417 0.076 Uiso 1 1 calc R U . . .
C20 C 0.7089(10) 0.3877(11) 0.4871(6) 0.064(2) Uani 1 1 d . . . . .
C3 C 0.1136(14) 0.1237(11) -0.0755(7) 0.078(3) Uani 1 1 d . . . . .
H3 H 0.071358 0.028218 -0.105016 0.093 Uiso 1 1 calc R U . . .
C5 C 0.1387(12) 0.3734(11) -0.0776(7) 0.070(2) Uani 1 1 d . . . . .
H5 H 0.110972 0.446075 -0.107682 0.084 Uiso 1 1 calc R U . . .
C7 C 0.3125(12) 0.5520(10) 0.0567(7) 0.065(2) Uani 1 1 d . . . . .
H7 H 0.287692 0.627295 0.028465 0.078 Uiso 1 1 calc R U . . .
C4 C 0.0786(14) 0.2340(12) -0.1200(7) 0.082(3) Uani 1 1 d . . . . .
H4 H 0.013256 0.212015 -0.179552 0.098 Uiso 1 1 calc R U . . .
C19 C 0.6581(13) 0.2450(13) 0.4952(6) 0.077(3) Uani 1 1 d . . . . .
H19 H 0.591838 0.177133 0.444780 0.092 Uiso 1 1 calc R U . . .
C15 C 0.8051(11) 0.4935(14) 0.5638(7) 0.081(3) Uani 1 1 d . . . . .
C14 C 0.8478(13) 0.6413(15) 0.5593(8) 0.096(4) Uani 1 1 d . . . . .
H14 H 0.916165 0.705276 0.610992 0.115 Uiso 1 1 calc R U . . .
C13 C 0.7953(13) 0.6952(12) 0.4846(9) 0.089(4) Uani 1 1 d . . . . .
H13 H 0.818868 0.793402 0.484228 0.107 Uiso 1 1 calc R U . . .
C16 C 0.8527(15) 0.442(2) 0.6467(7) 0.106(5) Uani 1 1 d . . . . .
H16 H 0.917387 0.507386 0.698695 0.127 Uiso 1 1 calc R U . . .
C18 C 0.7048(15) 0.2029(16) 0.5768(7) 0.094(4) Uani 1 1 d . . . . .
H18 H 0.668022 0.107077 0.582170 0.112 Uiso 1 1 calc R U . . .
C17 C 0.8057(19) 0.302(2) 0.6506(9) 0.115(5) Uani 1 1 d . . . . .
H17 H 0.842509 0.271695 0.704731 0.138 Uiso 1 1 calc R U . . .

loop_
_atom_site_aniso_label
_atom_site_aniso_U_11
_atom_site_aniso_U_22
_atom_site_aniso_U_33
_atom_site_aniso_U_23
_atom_site_aniso_U_13
_atom_site_aniso_U_12
Re1 0.05515(19) 0.03589(17) 0.04916(19) 0.00338(12) 0.00388(13) 0.00648(12)
Cl1 0.0650(12) 0.0527(11) 0.0725(13) 0.0080(9) 0.0183(10) 0.0096(9)
O3 0.070(4) 0.084(5) 0.095(5) 0.006(4) 0.020(4) -0.004(4)
N1 0.051(3) 0.044(3) 0.060(4) 0.009(3) 0.010(3) 0.008(3)
O005 0.065(3) 0.042(3) 0.091(5) -0.014(3) 0.006(3) 0.004(2)
N2 0.047(3) 0.051(4) 0.055(4) -0.004(3) 0.008(3) 0.003(3)
O1 0.128(6) 0.041(3) 0.077(4) -0.016(3) 0.000(4) 0.012(3)
O2 0.095(5) 0.104(6) 0.100(5) 0.048(5) 0.011(4) 0.045(4)
C1 0.046(4) 0.048(4) 0.053(4) 0.015(3) 0.006(3) 0.007(3)
C10 0.042(4) 0.037(4) 0.061(4) -0.002(3) 0.011(3) 0.005(3)
C21 0.064(5) 0.054(5) 0.070(5) 0.024(4) 0.009(4) 0.017(4)
C23 0.075(6) 0.035(4) 0.053(4) -0.002(3) -0.007(4) 0.011(4)
C9 0.055(4) 0.039(4) 0.063(5) 0.007(3) 0.013(4) 0.013(3)
C22 0.060(5) 0.059(5) 0.065(5) 0.008(4) 0.009(4) 0.013(4)
C6 0.048(4) 0.052(4) 0.069(5) 0.023(4) 0.009(4) 0.010(3)
C2 0.076(6) 0.053(5) 0.065(5) 0.015(4) -0.015(4) 0.008(4)
C11 0.041(4) 0.068(5) 0.057(5) -0.020(4) 0.011(3) 0.001(3)
C12 0.042(4) 0.065(5) 0.083(6) -0.023(5) 0.005(4) 0.005(4)
C8 0.062(5) 0.039(4) 0.092(7) 0.010(4) 0.023(5) 0.012(3)
C20 0.039(4) 0.093(7) 0.050(5) -0.007(4) 0.006(3) 0.010(4)
C3 0.077(6) 0.070(6) 0.069(6) 0.003(5) -0.019(5) -0.001(5)
C5 0.061(5) 0.081(6) 0.077(6) 0.040(5) 0.003(4) 0.017(5)
C7 0.067(5) 0.061(5) 0.075(6) 0.023(4) 0.016(4) 0.019(4)
C4 0.069(6) 0.095(8) 0.078(6) 0.035(6) -0.020(5) 0.006(5)
C19 0.057(5) 0.111(8) 0.054(5) 0.006(5) 0.007(4) 0.009(5)
C15 0.039(4) 0.124(9) 0.061(6) -0.029(6) 0.004(4) 0.016(5)
C14 0.044(5) 0.128(10) 0.087(8) -0.054(7) -0.004(5) 0.021(6)
C13 0.057(5) 0.081(7) 0.104(8) -0.044(6) 0.001(5) 0.007(5)
C16 0.058(6) 0.193(15) 0.047(6) -0.024(7) -0.004(4) 0.024(8)
C18 0.084(7) 0.153(11) 0.049(5) 0.036(6) -0.004(5) 0.030(7)
C17 0.085(8) 0.204(17) 0.061(7) 0.035(9) 0.003(6) 0.036(10)

loop_
_atom_type_symbol
_atom_type_description
_atom_type_scat_dispersion_real
_atom_type_scat_dispersion_imag
_atom_type_scat_source
C C 0.0033 0.0016 'International Tables Vol C Tables 4.2.6.8 and 6.1.1.4'
H H 0.0000 0.0000 'International Tables Vol C Tables 4.2.6.8 and 6.1.1.4'
Cl Cl 0.1484 0.1585 'International Tables Vol C Tables 4.2.6.8 and 6.1.1.4'
N N 0.0061 0.0033 'International Tables Vol C Tables 4.2.6.8 and 6.1.1.4'
O O 0.0106 0.0060 'International Tables Vol C Tables 4.2.6.8 and 6.1.1.4'
Re Re -1.0185 7.2310 'International Tables Vol C Tables 4.2.6.8 and 6.1.1.4'

loop_
_geom_angle_atom_site_label_1
_geom_angle_atom_site_label_2
_geom_angle_atom_site_label_3
_geom_angle
_geom_angle_site_symmetry_1
_geom_angle_site_symmetry_3
_geom_angle_publ_flag
N1 Re1 Cl1 83.24(16) . . ?
N2 Re1 Cl1 84.04(16) . . ?
N2 Re1 N1 74.5(2) . . ?
C21 Re1 Cl1 93.0(3) . . ?
C21 Re1 N1 100.6(3) . . ?
C21 Re1 N2 174.5(3) . . ?
C21 Re1 C23 88.7(3) . . ?
C21 Re1 C22 82.7(4) . . ?
C23 Re1 Cl1 178.3(2) . . ?
C23 Re1 N1 96.5(3) . . ?
C23 Re1 N2 94.2(3) . . ?
C22 Re1 Cl1 90.4(3) . . ?
C22 Re1 N1 173.0(3) . . ?
C22 Re1 N2 101.9(3) . . ?
C22 Re1 C23 89.8(3) . . ?
C1 N1 Re1 129.7(5) . . ?
C9 N1 Re1 113.1(5) . . ?
C9 N1 C1 116.8(6) . . ?
C10 O005 C12 104.0(6) . . ?
C10 N2 Re1 110.6(5) . . ?
C10 N2 C11 106.0(7) . . ?
C11 N2 Re1 141.0(6) . . ?
N1 C1 C6 121.6(7) . . ?
N1 C1 C2 120.2(7) . . ?
C2 C1 C6 118.1(7) . . ?
O005 C10 C9 120.6(7) . . ?
N2 C10 O005 114.6(7) . . ?
N2 C10 C9 124.7(6) . . ?
O1 C21 Re1 176.6(8) . . ?
O3 C23 Re1 177.0(8) . . ?
N1 C9 C10 113.0(6) . . ?
N1 C9 C8 124.5(8) . . ?
C8 C9 C10 122.5(7) . . ?
O2 C22 Re1 177.0(8) . . ?
C1 C6 C5 118.7(8) . . ?
C7 C6 C1 119.2(8) . . ?
C7 C6 C5 122.2(8) . . ?
C1 C2 H2 119.1 . . ?
C3 C2 C1 121.8(8) . . ?
C3 C2 H2 119.1 . . ?
N2 C11 C20 131.6(8) . . ?
C12 C11 N2 107.1(8) . . ?
C12 C11 C20 121.2(8) . . ?
O005 C12 C11 108.2(7) . . ?
O005 C12 C13 127.4(10) . . ?
C11 C12 C13 124.4(11) . . ?
C9 C8 H8 120.6 . . ?
C7 C8 C9 118.7(8) . . ?
C7 C8 H8 120.6 . . ?
C19 C20 C11 125.9(8) . . ?
C19 C20 C15 120.6(9) . . ?
C15 C20 C11 113.4(9) . . ?
C2 C3 H3 120.0 . . ?
C2 C3 C4 119.9(9) . . ?
C4 C3 H3 120.0 . . ?
C6 C5 H5 119.6 . . ?
C4 C5 C6 120.8(8) . . ?
C4 C5 H5 119.6 . . ?
C6 C7 H7 120.4 . . ?
C8 C7 C6 119.1(8) . . ?
C8 C7 H7 120.4 . . ?
C3 C4 H4 119.7 . . ?
C5 C4 C3 120.6(9) . . ?
C5 C4 H4 119.7 . . ?
C20 C19 H19 119.8 . . ?
C18 C19 C20 120.5(10) . . ?
C18 C19 H19 119.8 . . ?
C20 C15 C16 116.2(12) . . ?
C14 C15 C20 121.9(10) . . ?
C14 C15 C16 121.9(11) . . ?
C15 C14 H14 118.1 . . ?
C13 C14 C15 123.9(9) . . ?
C13 C14 H14 118.1 . . ?
C12 C13 H13 122.5 . . ?
C14 C13 C12 115.1(11) . . ?
C14 C13 H13 122.5 . . ?
C15 C16 H16 119.4 . . ?
C17 C16 C15 121.2(11) . . ?
C17 C16 H16 119.4 . . ?
C19 C18 H18 120.1 . . ?
C17 C18 C19 119.9(13) . . ?
C17 C18 H18 120.1 . . ?
C16 C17 C18 121.6(12) . . ?
C16 C17 H17 119.2 . . ?
C18 C17 H17 119.2 . . ?

loop_
_geom_bond_atom_site_label_1
_geom_bond_atom_site_label_2
_geom_bond_distance
_geom_bond_site_symmetry_2
_geom_bond_publ_flag
Re1 Cl1 2.465(2) . ?
Re1 N1 2.279(6) . ?
Re1 N2 2.209(6) . ?
Re1 C21 1.899(9) . ?
Re1 C23 1.982(10) . ?
Re1 C22 1.916(9) . ?
O3 C23 1.077(10) . ?
N1 C1 1.371(10) . ?
N1 C9 1.335(9) . ?
O005 C10 1.362(8) . ?
O005 C12 1.376(12) . ?
N2 C10 1.279(10) . ?
N2 C11 1.396(10) . ?
O1 C21 1.157(10) . ?
O2 C22 1.137(10) . ?
C1 C6 1.410(11) . ?
C1 C2 1.408(11) . ?
C10 C9 1.461(11) . ?
C9 C8 1.390(11) . ?
C6 C5 1.425(13) . ?
C6 C7 1.388(12) . ?
C2 H2 0.9300 . ?
C2 C3 1.361(12) . ?
C11 C12 1.380(12) . ?
C11 C20 1.447(13) . ?
C12 C13 1.390(12) . ?
C8 H8 0.9300 . ?
C8 C7 1.370(13) . ?
C20 C19 1.383(14) . ?
C20 C15 1.417(12) . ?
C3 H3 0.9300 . ?
C3 C4 1.387(14) . ?
C5 H5 0.9300 . ?
C5 C4 1.354(14) . ?
C7 H7 0.9300 . ?
C4 H4 0.9300 . ?
C19 H19 0.9300 . ?
C19 C18 1.371(13) . ?
C15 C14 1.413(17) . ?
C15 C16 1.433(18) . ?
C14 H14 0.9300 . ?
C14 C13 1.350(17) . ?
C13 H13 0.9300 . ?
C16 H16 0.9300 . ?
C16 C17 1.34(2) . ?
C18 H18 0.9300 . ?
C18 C17 1.371(19) . ?
C17 H17 0.9300 . ?

loop_
_geom_torsion_atom_site_label_1
_geom_torsion_atom_site_label_2
_geom_torsion_atom_site_label_3
_geom_torsion_atom_site_label_4
_geom_torsion
_geom_torsion_site_symmetry_1
_geom_torsion_site_symmetry_2
_geom_torsion_site_symmetry_3
_geom_torsion_site_symmetry_4
_geom_torsion_publ_flag
Re1 N1 C1 C6 -169.3(5) . . . . ?
Re1 N1 C1 C2 8.1(11) . . . . ?
Re1 N1 C9 C10 -11.2(7) . . . . ?
Re1 N1 C9 C8 172.1(6) . . . . ?
Re1 N2 C10 O005 -164.5(5) . . . . ?
Re1 N2 C10 C9 18.9(8) . . . . ?
Re1 N2 C11 C12 157.1(6) . . . . ?
Re1 N2 C11 C20 -25.7(13) . . . . ?
N1 C1 C6 C5 176.2(7) . . . . ?
N1 C1 C6 C7 -2.8(11) . . . . ?
N1 C1 C2 C3 -174.6(9) . . . . ?
N1 C9 C8 C7 -0.3(12) . . . . ?
O005 C10 C9 N1 178.3(6) . . . . ?
O005 C10 C9 C8 -4.9(11) . . . . ?
O005 C12 C13 C14 178.7(8) . . . . ?
N2 C10 C9 N1 -5.3(10) . . . . ?
N2 C10 C9 C8 171.5(7) . . . . ?
N2 C11 C12 O005 2.2(8) . . . . ?
N2 C11 C12 C13 -179.7(8) . . . . ?
N2 C11 C20 C19 -3.8(13) . . . . ?
N2 C11 C20 C15 179.7(7) . . . . ?
C1 N1 C9 C10 175.2(6) . . . . ?
C1 N1 C9 C8 -1.5(11) . . . . ?
C1 C6 C5 C4 -1.0(13) . . . . ?
C1 C6 C7 C8 0.8(12) . . . . ?
C1 C2 C3 C4 -2.1(16) . . . . ?
C10 O005 C12 C11 -1.0(8) . . . . ?
C10 O005 C12 C13 -179.1(8) . . . . ?
C10 N2 C11 C12 -2.5(8) . . . . ?
C10 N2 C11 C20 174.7(7) . . . . ?
C10 C9 C8 C7 -176.8(7) . . . . ?
C9 N1 C1 C6 3.0(10) . . . . ?
C9 N1 C1 C2 -179.6(7) . . . . ?
C9 C8 C7 C6 0.6(12) . . . . ?
C6 C1 C2 C3 2.8(13) . . . . ?
C6 C5 C4 C3 1.8(15) . . . . ?
C2 C1 C6 C5 -1.2(11) . . . . ?
C2 C1 C6 C7 179.8(8) . . . . ?
C2 C3 C4 C5 -0.3(16) . . . . ?
C11 N2 C10 O005 1.9(8) . . . . ?
C11 N2 C10 C9 -174.7(7) . . . . ?
C11 C12 C13 C14 0.9(13) . . . . ?
C11 C20 C19 C18 -178.1(9) . . . . ?
C11 C20 C15 C14 0.9(11) . . . . ?
C11 C20 C15 C16 179.5(7) . . . . ?
C12 O005 C10 N2 -0.6(8) . . . . ?
C12 O005 C10 C9 176.2(6) . . . . ?
C12 C11 C20 C19 173.0(8) . . . . ?
C12 C11 C20 C15 -3.4(10) . . . . ?
C20 C11 C12 O005 -175.4(7) . . . . ?
C20 C11 C12 C13 2.8(12) . . . . ?
C20 C19 C18 C17 -1.3(16) . . . . ?
C20 C15 C14 C13 2.8(14) . . . . ?
C20 C15 C16 C17 -0.8(15) . . . . ?
C5 C6 C7 C8 -178.1(8) . . . . ?
C7 C6 C5 C4 177.9(9) . . . . ?
C19 C20 C15 C14 -175.8(8) . . . . ?
C19 C20 C15 C16 2.8(12) . . . . ?
C19 C18 C17 C16 3.4(19) . . . . ?
C15 C20 C19 C18 -1.8(13) . . . . ?
C15 C14 C13 C12 -3.6(14) . . . . ?
C15 C16 C17 C18 -2(2) . . . . ?
C14 C15 C16 C17 177.8(11) . . . . ?
C16 C15 C14 C13 -175.8(9) . . . . ?
